data_4025622
loop_
_publ_author_name
'Bing Wang'

_publ_section_title
;
 Practical Enantiospecific Synthesis of an Orthogonally Protected
 1,4-trans-1,5-cis- 4,5-Diamino-2-cyclopenten-1-ol Derivative
;
_journal_name_full 'Journal of Organic Chemistry'
_journal_page_first 6012
_journal_page_last 6015
_journal_paper_doi 10.1021/jo1009118
_journal_volume 75
_journal_year 2010
_chemical_absolute_configuration ad
_chemical_formula_moiety 'C13 H25 N O4 S'
_chemical_formula_sum 'C13 H25 N O4 S'
_chemical_formula_weight 291.41
_chemical_name_systematic
; 
 ? 
;
_space_group_IT_number 4
_symmetry_cell_setting monoclinic
_symmetry_space_group_name_Hall 'P 2yb'
_symmetry_space_group_name_H-M 'P 1 21 1'
_atom_sites_solution_hydrogens geom
_atom_sites_solution_primary direct
_atom_sites_solution_secondary difmap
_audit_creation_method SHELXL-97
_cell_angle_alpha 90.00
_cell_angle_beta 104.9800(10)
_cell_angle_gamma 90.00
_cell_formula_units_Z 2
_cell_length_a 9.6663(5)
_cell_length_b 8.5121(5)
_cell_length_c 9.8764(6)
_cell_measurement_temperature 173(2)
_cell_volume 785.02(8)
_computing_structure_refinement 'SHELXL-97 (Sheldrick, 1997)'
_computing_structure_solution 'SHELXS-97 (Sheldrick, 1990)'
_diffrn_ambient_temperature 173(2)
_diffrn_measured_fraction_theta_full 0.997
_diffrn_measured_fraction_theta_max 0.997
_diffrn_radiation_monochromator graphite
_diffrn_radiation_source 'fine-focus sealed tube'
_diffrn_radiation_type MoK\a
_diffrn_radiation_wavelength 0.71073
_diffrn_reflns_av_R_equivalents 0.0198
_diffrn_reflns_av_sigmaI/netI 0.0192
_diffrn_reflns_limit_h_max 11
_diffrn_reflns_limit_h_min -11
_diffrn_reflns_limit_k_max 10
_diffrn_reflns_limit_k_min -9
_diffrn_reflns_limit_l_max 11
_diffrn_reflns_limit_l_min -11
_diffrn_reflns_number 9120
_diffrn_reflns_theta_full 25.01
_diffrn_reflns_theta_max 25.01
_diffrn_reflns_theta_min 2.13
_exptl_absorpt_coefficient_mu 0.216
_exptl_absorpt_correction_T_max 1
_exptl_absorpt_correction_T_min 0.873092
_exptl_absorpt_correction_type multi-scan
_exptl_crystal_colour colorless
_exptl_crystal_density_diffrn 1.233
_exptl_crystal_density_method 'not measured'
_exptl_crystal_description block
_exptl_crystal_F_000 316
_exptl_crystal_size_max 0.531
_exptl_crystal_size_mid 0.368
_exptl_crystal_size_min 0.131
_refine_diff_density_max 0.571
_refine_diff_density_min -0.346
_refine_diff_density_rms 0.053
_refine_ls_abs_structure_details 'Flack H D (1983), Acta Cryst. A39, 876-881'
_refine_ls_abs_structure_Flack 0.00(11)
_refine_ls_extinction_method none
_refine_ls_goodness_of_fit_ref 1.057
_refine_ls_hydrogen_treatment constr
_refine_ls_matrix_type full
_refine_ls_number_parameters 172
_refine_ls_number_reflns 2478
_refine_ls_number_restraints 1
_refine_ls_restrained_S_all 1.057
_refine_ls_R_factor_all 0.0443
_refine_ls_R_factor_gt 0.0435
_refine_ls_shift/su_max 0.000
_refine_ls_shift/su_mean 0.000
_refine_ls_structure_factor_coef Fsqd
_refine_ls_weighting_details 'calc w=1/[\s^2^(Fo^2^)+(0.0362P)^2^+0.9382P] where P=(Fo^2^+2Fc^2^)/3'
_refine_ls_weighting_scheme calc
_refine_ls_wR_factor_gt 0.1036
_refine_ls_wR_factor_ref 0.1043
_reflns_number_gt 2433
_reflns_number_total 2478
_reflns_threshold_expression >2sigma(I)
_cod_data_source_file jo1009118_si_003.cif
_cod_data_source_block DS-6
_cod_depositor_comments
;
The following automatic conversions were performed:

'_symmetry_cell_setting' value 'Monoclinic' changed to 'monoclinic'
according to the built-in table from CIF Core dictionary named
'cif_core.dic' version 2.4.1 from 2010-06-29.

Automatic conversion script
Id: cif_fix_values 1646 2011-03-28 12:23:43Z adriana 
;
_cod_database_code 4025622

loop_
_symmetry_equiv_pos_as_xyz
'x, y, z'
'-x, y+1/2, -z'

loop_
_atom_site_label
_atom_site_type_symbol
_atom_site_fract_x
_atom_site_fract_y
_atom_site_fract_z
_atom_site_U_iso_or_equiv
_atom_site_adp_type
_atom_site_occupancy
_atom_site_symmetry_multiplicity
_atom_site_calc_flag
_atom_site_refinement_flags
_atom_site_disorder_assembly
_atom_site_disorder_group
S1 S 0.94384(7) 0.24678(9) 0.31156(7) 0.02582(18) Uani 1 1 d . . .
O1 O 0.5887(3) 0.7765(4) 0.1255(3) 0.0696(11) Uani 1 1 d . . .
O2 O 0.5346(2) 0.6242(3) 0.2927(3) 0.0425(6) Uani 1 1 d . . .
O3 O 0.9708(2) 0.7810(3) 0.2790(3) 0.0428(7) Uani 1 1 d . . .
H3B H 0.9878 0.7450 0.3609 0.064 Uiso 1 1 calc R . .
O4 O 1.0092(2) 0.1711(3) 0.4507(2) 0.0333(5) Uani 1 1 d . . .
N1 N 0.8783(3) 0.4208(3) 0.3345(3) 0.0261(6) Uani 1 1 d . . .
H1A H 0.9338 0.5036 0.3576 0.031 Uiso 1 1 calc R . .
C1 C 0.4761(3) 0.7061(4) 0.1670(3) 0.0308(8) Uani 1 1 d . . .
C2 C 0.7210(3) 0.7015(4) 0.1924(3) 0.0328(8) Uani 1 1 d . . .
H2A H 0.7515 0.6299 0.1253 0.039 Uiso 1 1 calc R . .
C3 C 0.6849(3) 0.6059(4) 0.3116(3) 0.0280(7) Uani 1 1 d . . .
H3A H 0.7359 0.6537 0.4034 0.034 Uiso 1 1 calc R . .
C4 C 0.3726(7) 0.8259(7) 0.1904(6) 0.0844(18) Uani 1 1 d . . .
H4A H 0.4223 0.9008 0.2618 0.127 Uiso 1 1 calc R . .
H4B H 0.2961 0.7739 0.2222 0.127 Uiso 1 1 calc R . .
H4C H 0.3311 0.8819 0.1026 0.127 Uiso 1 1 calc R . .
C5 C 0.4071(7) 0.5877(7) 0.0565(5) 0.0826(18) Uani 1 1 d . . .
H5A H 0.4799 0.5139 0.0422 0.124 Uiso 1 1 calc R . .
H5B H 0.3639 0.6423 -0.0317 0.124 Uiso 1 1 calc R . .
H5C H 0.3328 0.5300 0.0871 0.124 Uiso 1 1 calc R . .
C6 C 0.5806(4) 0.2263(6) 0.3984(5) 0.0546(11) Uani 1 1 d . . .
H6A H 0.5407 0.1928 0.3047 0.082 Uiso 1 1 calc R . .
H6B H 0.5538 0.1756 0.4735 0.082 Uiso 1 1 calc R . .
C7 C 0.6724(3) 0.3422(4) 0.4241(4) 0.0335(8) Uani 1 1 d . . .
H7A H 0.7101 0.3725 0.5191 0.040 Uiso 1 1 calc R . .
C8 C 0.7223(3) 0.4305(4) 0.3144(3) 0.0258(6) Uani 1 1 d . . .
H8A H 0.6746 0.3845 0.2208 0.031 Uiso 1 1 calc R . .
C9 C 0.8286(4) 0.8339(4) 0.2371(4) 0.0355(8) Uani 1 1 d . . .
H9A H 0.8187 0.9081 0.1580 0.043 Uiso 1 1 calc R . .
H9B H 0.8062 0.8918 0.3158 0.043 Uiso 1 1 calc R . .
C10 C 1.0968(3) 0.3096(4) 0.2450(3) 0.0318(7) Uani 1 1 d . . .
C11 C 1.1725(4) 0.1566(5) 0.2275(4) 0.0479(10) Uani 1 1 d . . .
H11A H 1.2562 0.1797 0.1921 0.072 Uiso 1 1 calc R . .
H11B H 1.1065 0.0884 0.1608 0.072 Uiso 1 1 calc R . .
H11C H 1.2036 0.1033 0.3183 0.072 Uiso 1 1 calc R . .
C12 C 1.0329(4) 0.3879(6) 0.1037(4) 0.0518(11) Uani 1 1 d . . .
H12A H 1.1103 0.4238 0.0638 0.078 Uiso 1 1 calc R . .
H12B H 0.9745 0.4781 0.1166 0.078 Uiso 1 1 calc R . .
H12C H 0.9728 0.3122 0.0399 0.078 Uiso 1 1 calc R . .
C13 C 1.1952(3) 0.4190(4) 0.3475(4) 0.0369(8) Uani 1 1 d . . .
H13A H 1.2752 0.4505 0.3096 0.055 Uiso 1 1 calc R . .
H13B H 1.2323 0.3647 0.4371 0.055 Uiso 1 1 calc R . .
H13C H 1.1417 0.5124 0.3623 0.055 Uiso 1 1 calc R . .

loop_
_atom_site_aniso_label
_atom_site_aniso_U_11
_atom_site_aniso_U_22
_atom_site_aniso_U_33
_atom_site_aniso_U_23
_atom_site_aniso_U_13
_atom_site_aniso_U_12
S1 0.0252(3) 0.0220(4) 0.0291(3) -0.0018(3) 0.0048(3) 0.0010(3)
O1 0.0334(13) 0.083(3) 0.086(2) 0.055(2) 0.0050(13) 0.0037(15)
O2 0.0305(12) 0.0486(16) 0.0510(15) 0.0195(13) 0.0155(11) 0.0121(11)
O3 0.0352(12) 0.0467(19) 0.0472(13) 0.0074(12) 0.0120(10) -0.0088(11)
O4 0.0358(12) 0.0278(12) 0.0347(12) 0.0064(10) 0.0063(9) 0.0047(9)
N1 0.0228(12) 0.0207(14) 0.0343(13) -0.0003(11) 0.0062(10) -0.0012(10)
C1 0.0279(14) 0.028(2) 0.0345(16) -0.0030(13) 0.0049(12) 0.0055(12)
C2 0.0310(16) 0.035(2) 0.0311(16) 0.0090(14) 0.0049(13) 0.0036(13)
C3 0.0252(14) 0.0277(18) 0.0314(16) 0.0039(14) 0.0077(12) 0.0015(12)
C4 0.109(4) 0.068(4) 0.083(4) 0.021(3) 0.036(3) 0.052(3)
C5 0.108(4) 0.086(4) 0.046(2) -0.011(3) 0.007(3) -0.041(3)
C6 0.0447(19) 0.056(3) 0.064(2) 0.017(2) 0.0155(17) -0.015(2)
C7 0.0326(17) 0.031(2) 0.0391(18) 0.0023(15) 0.0132(14) 0.0022(13)
C8 0.0220(14) 0.0265(17) 0.0271(14) -0.0016(13) 0.0030(11) -0.0034(12)
C9 0.0379(18) 0.0313(19) 0.0390(18) 0.0081(15) 0.0129(15) -0.0006(14)
C10 0.0259(15) 0.0389(19) 0.0321(16) 0.0005(15) 0.0099(13) 0.0020(13)
C11 0.042(2) 0.048(3) 0.057(2) -0.016(2) 0.0185(18) 0.0094(18)
C12 0.040(2) 0.081(3) 0.0362(19) 0.015(2) 0.0131(16) 0.007(2)
C13 0.0284(16) 0.041(2) 0.0435(18) -0.0001(17) 0.0130(14) -0.0043(14)

loop_
_atom_type_symbol
_atom_type_description
_atom_type_scat_dispersion_real
_atom_type_scat_dispersion_imag
_atom_type_scat_source
C C 0.0033 0.0016 'International Tables Vol C Tables 4.2.6.8 and 6.1.1.4'
H H 0.0000 0.0000 'International Tables Vol C Tables 4.2.6.8 and 6.1.1.4'
N N 0.0061 0.0033 'International Tables Vol C Tables 4.2.6.8 and 6.1.1.4'
O O 0.0106 0.0060 'International Tables Vol C Tables 4.2.6.8 and 6.1.1.4'
S S 0.1246 0.1234 'International Tables Vol C Tables 4.2.6.8 and 6.1.1.4'

loop_
_geom_angle_atom_site_label_1
_geom_angle_atom_site_label_2
_geom_angle_atom_site_label_3
_geom_angle
_geom_angle_site_symmetry_1
_geom_angle_site_symmetry_3
_geom_angle_publ_flag
O4 S1 N1 110.21(13) . . ?
O4 S1 C10 105.32(14) . . ?
N1 S1 C10 99.22(14) . . ?
C1 O1 C2 110.2(3) . . ?
C1 O2 C3 109.4(2) . . ?
C9 O3 H3B 109.5 . . ?
C8 N1 S1 116.7(2) . . ?
C8 N1 H1A 121.7 . . ?
S1 N1 H1A 121.7 . . ?
O1 C1 O2 107.8(2) . . ?
O1 C1 C4 111.0(4) . . ?
O2 C1 C4 109.6(3) . . ?
O1 C1 C5 107.9(3) . . ?
O2 C1 C5 108.0(3) . . ?
C4 C1 C5 112.4(4) . . ?
O1 C2 C9 105.5(3) . . ?
O1 C2 C3 103.7(2) . . ?
C9 C2 C3 116.3(3) . . ?
O1 C2 H2A 110.3 . . ?
C9 C2 H2A 110.3 . . ?
C3 C2 H2A 110.3 . . ?
O2 C3 C8 109.7(3) . . ?
O2 C3 C2 105.4(2) . . ?
C8 C3 C2 115.4(3) . . ?
O2 C3 H3A 108.7 . . ?
C8 C3 H3A 108.7 . . ?
C2 C3 H3A 108.7 . . ?
C1 C4 H4A 109.5 . . ?
C1 C4 H4B 109.5 . . ?
H4A C4 H4B 109.5 . . ?
C1 C4 H4C 109.5 . . ?
H4A C4 H4C 109.5 . . ?
H4B C4 H4C 109.5 . . ?
C1 C5 H5A 109.5 . . ?
C1 C5 H5B 109.5 . . ?
H5A C5 H5B 109.5 . . ?
C1 C5 H5C 109.5 . . ?
H5A C5 H5C 109.5 . . ?
H5B C5 H5C 109.5 . . ?
C7 C6 H6A 120.0 . . ?
C7 C6 H6B 120.0 . . ?
H6A C6 H6B 120.0 . . ?
C6 C7 C8 124.6(3) . . ?
C6 C7 H7A 117.7 . . ?
C8 C7 H7A 117.7 . . ?
N1 C8 C7 112.6(3) . . ?
N1 C8 C3 106.6(2) . . ?
C7 C8 C3 112.5(3) . . ?
N1 C8 H8A 108.3 . . ?
C7 C8 H8A 108.3 . . ?
C3 C8 H8A 108.3 . . ?
O3 C9 C2 113.1(3) . . ?
O3 C9 H9A 109.0 . . ?
C2 C9 H9A 109.0 . . ?
O3 C9 H9B 109.0 . . ?
C2 C9 H9B 109.0 . . ?
H9A C9 H9B 107.8 . . ?
C13 C10 C12 112.2(3) . . ?
C13 C10 C11 111.3(3) . . ?
C12 C10 C11 111.2(3) . . ?
C13 C10 S1 111.2(2) . . ?
C12 C10 S1 106.3(2) . . ?
C11 C10 S1 104.2(2) . . ?
C10 C11 H11A 109.5 . . ?
C10 C11 H11B 109.5 . . ?
H11A C11 H11B 109.5 . . ?
C10 C11 H11C 109.5 . . ?
H11A C11 H11C 109.5 . . ?
H11B C11 H11C 109.5 . . ?
C10 C12 H12A 109.5 . . ?
C10 C12 H12B 109.5 . . ?
H12A C12 H12B 109.5 . . ?
C10 C12 H12C 109.5 . . ?
H12A C12 H12C 109.5 . . ?
H12B C12 H12C 109.5 . . ?
C10 C13 H13A 109.5 . . ?
C10 C13 H13B 109.5 . . ?
H13A C13 H13B 109.5 . . ?
C10 C13 H13C 109.5 . . ?
H13A C13 H13C 109.5 . . ?
H13B C13 H13C 109.5 . . ?

loop_
_geom_bond_atom_site_label_1
_geom_bond_atom_site_label_2
_geom_bond_distance
_geom_bond_site_symmetry_2
_geom_bond_publ_flag
S1 O4 1.501(2) . ?
S1 N1 1.650(3) . ?
S1 C10 1.846(3) . ?
O1 C1 1.393(4) . ?
O1 C2 1.429(4) . ?
O2 C1 1.409(4) . ?
O2 C3 1.425(4) . ?
O3 C9 1.403(4) . ?
O3 H3B 0.8400 . ?
N1 C8 1.471(4) . ?
N1 H1A 0.8800 . ?
C1 C4 1.488(5) . ?
C1 C5 1.509(6) . ?
C2 C9 1.520(5) . ?
C2 C3 1.543(4) . ?
C2 H2A 1.0000 . ?
C3 C8 1.534(4) . ?
C3 H3A 1.0000 . ?
C4 H4A 0.9800 . ?
C4 H4B 0.9800 . ?
C4 H4C 0.9800 . ?
C5 H5A 0.9800 . ?
C5 H5B 0.9800 . ?
C5 H5C 0.9800 . ?
C6 C7 1.307(5) . ?
C6 H6A 0.9500 . ?
C6 H6B 0.9500 . ?
C7 C8 1.498(4) . ?
C7 H7A 0.9500 . ?
C8 H8A 1.0000 . ?
C9 H9A 0.9900 . ?
C9 H9B 0.9900 . ?
C10 C13 1.516(5) . ?
C10 C12 1.526(5) . ?
C10 C11 1.526(5) . ?
C11 H11A 0.9800 . ?
C11 H11B 0.9800 . ?
C11 H11C 0.9800 . ?
C12 H12A 0.9800 . ?
C12 H12B 0.9800 . ?
C12 H12C 0.9800 . ?
C13 H13A 0.9800 . ?
C13 H13B 0.9800 . ?
C13 H13C 0.9800 . ?

loop_
_geom_torsion_atom_site_label_1
_geom_torsion_atom_site_label_2
_geom_torsion_atom_site_label_3
_geom_torsion_atom_site_label_4
_geom_torsion
_geom_torsion_site_symmetry_1
_geom_torsion_site_symmetry_2
_geom_torsion_site_symmetry_3
_geom_torsion_site_symmetry_4
_geom_torsion_publ_flag
O4 S1 N1 C8 -101.5(2) . . . . ?
C10 S1 N1 C8 148.4(2) . . . . ?
C2 O1 C1 O2 19.6(4) . . . . ?
C2 O1 C1 C4 139.7(4) . . . . ?
C2 O1 C1 C5 -96.8(4) . . . . ?
C3 O2 C1 O1 -15.8(4) . . . . ?
C3 O2 C1 C4 -136.8(4) . . . . ?
C3 O2 C1 C5 100.5(4) . . . . ?
C1 O1 C2 C9 -137.7(3) . . . . ?
C1 O1 C2 C3 -15.1(4) . . . . ?
C1 O2 C3 C8 -118.6(3) . . . . ?
C1 O2 C3 C2 6.2(4) . . . . ?
O1 C2 C3 O2 5.2(4) . . . . ?
C9 C2 C3 O2 120.4(3) . . . . ?
O1 C2 C3 C8 126.3(3) . . . . ?
C9 C2 C3 C8 -118.4(3) . . . . ?
S1 N1 C8 C7 67.4(3) . . . . ?
S1 N1 C8 C3 -168.74(19) . . . . ?
C6 C7 C8 N1 -120.5(4) . . . . ?
C6 C7 C8 C3 118.9(4) . . . . ?
O2 C3 C8 N1 -179.8(2) . . . . ?
C2 C3 C8 N1 61.3(3) . . . . ?
O2 C3 C8 C7 -55.9(3) . . . . ?
C2 C3 C8 C7 -174.8(3) . . . . ?
O1 C2 C9 O3 -167.7(3) . . . . ?
C3 C2 C9 O3 78.1(4) . . . . ?
O4 S1 C10 C13 -57.2(3) . . . . ?
N1 S1 C10 C13 56.8(3) . . . . ?
O4 S1 C10 C12 -179.7(3) . . . . ?
N1 S1 C10 C12 -65.7(3) . . . . ?
O4 S1 C10 C11 62.8(3) . . . . ?
N1 S1 C10 C11 176.8(2) . . . . ?
